data_2108054
loop_
_publ_author_name
'Sanjeeva, Kavitha Buntara'
'Tirotta, Ilaria'
'Kumar, Vijith'
'Bombelli, Francesca Baldelli'
'Terraneo, Giancarlo'
'Metrangolo, Pierangelo'

_publ_section_title
;
 Crystallographic insights into the structural aspects of thioctic acid
 based halogen-bond donor for the functionalization of gold nanoparticles
;
_journal_issue 2
_journal_name_full 'Acta Crystallographica Section B'
_journal_page_first 240
_journal_page_last 246
_journal_paper_doi 10.1107/S2052520617003092
_journal_volume 73
_journal_year 2017
_chemical_formula_moiety '2(C14 H13 F4 I O2 S2), C12 H10 N2 '
_chemical_formula_sum 'C40 H36 F8 I2 N2 O4 S4'
_chemical_formula_weight 1142.75
_chemical_name_systematic
;
 ?
;
_space_group_IT_number 2
_symmetry_cell_setting triclinic
_symmetry_space_group_name_Hall '-P 1'
_symmetry_space_group_name_H-M 'P -1'
_atom_sites_solution_hydrogens geom
_atom_sites_solution_primary direct
_atom_sites_solution_secondary difmap
_audit_creation_method SHELXL-97
_cell_angle_alpha 91.391(10)
_cell_angle_beta 101.045(9)
_cell_angle_gamma 110.180(8)
_cell_formula_units_Z 1
_cell_length_a 7.7856(10)
_cell_length_b 10.1191(12)
_cell_length_c 14.647(2)
_cell_measurement_reflns_used 5774
_cell_measurement_temperature 103(2)
_cell_measurement_theta_max 26.74
_cell_measurement_theta_min 2.85
_cell_volume 1057.9(2)
_computing_cell_refinement 'Bruker SAINT'
_computing_data_collection 'Bruker APEX2'
_computing_data_reduction 'Bruker SAINT'
_computing_molecular_graphics
;
ORTEP-3 (Farrugia, L.J. (1997) Jour. Appl. Cryst. 30, 565)
Mercury (Macrae, C. F., Edgington, P. R., McCabe, P., Pidcock, E.,
Shields, G. P., Taylor, R., Towler, M. & van de Streek, J. (2006).
J. Appl. Cryst. 39, 453-457
;
_computing_publication_material SHELXL
_computing_structure_refinement
;
SHELXL (Sheldrick, G. M. (2008). Acta Cryst. A64, 112-122)
;
_computing_structure_solution
;
SHELXS (Sheldrick, G. M. (2008). Acta Cryst. A64, 112-122)
;
_diffrn_ambient_temperature 103(2)
_diffrn_measured_fraction_theta_full 0.993
_diffrn_measured_fraction_theta_max 0.975
_diffrn_measurement_device_type 'Bruker APEX-II CCD'
_diffrn_measurement_method '\f and \w scans'
_diffrn_radiation_monochromator graphite
_diffrn_radiation_source 'fine-focus sealed tube'
_diffrn_radiation_type MoK\a
_diffrn_radiation_wavelength 0.71073
_diffrn_reflns_av_R_equivalents 0.0401
_diffrn_reflns_av_sigmaI/netI 0.0465
_diffrn_reflns_limit_h_max 10
_diffrn_reflns_limit_h_min -10
_diffrn_reflns_limit_k_max 13
_diffrn_reflns_limit_k_min -13
_diffrn_reflns_limit_l_max 17
_diffrn_reflns_limit_l_min -19
_diffrn_reflns_number 19008
_diffrn_reflns_theta_full 25.27
_diffrn_reflns_theta_max 27.50
_diffrn_reflns_theta_min 2.15
_diffrn_standards_decay_% 0.00
_exptl_absorpt_coefficient_mu 1.763
_exptl_absorpt_correction_T_max 0.7456
_exptl_absorpt_correction_T_min 0.6927
_exptl_absorpt_correction_type multi-scan
_exptl_absorpt_process_details 'Bruker (2001). SADABS. Bruker AXS Inc., Madison, Wisconsin, USA.'
_exptl_crystal_colour colourless
_exptl_crystal_density_diffrn 1.794
_exptl_crystal_density_method 'not measured'
_exptl_crystal_description table
_exptl_crystal_F_000 564
_exptl_crystal_size_max 0.16
_exptl_crystal_size_mid 0.14
_exptl_crystal_size_min 0.04
_refine_diff_density_max 1.889
_refine_diff_density_min -1.334
_refine_ls_extinction_method none
_refine_ls_goodness_of_fit_ref 1.023
_refine_ls_hydrogen_treatment noref
_refine_ls_matrix_type full
_refine_ls_number_parameters 271
_refine_ls_number_reflns 4740
_refine_ls_number_restraints 0
_refine_ls_restrained_S_all 1.023
_refine_ls_R_factor_all 0.0569
_refine_ls_R_factor_gt 0.0383
_refine_ls_shift/su_max 0.001
_refine_ls_shift/su_mean 0.000
_refine_ls_structure_factor_coef Fsqd
_refine_ls_weighting_details 'w=1/[\s^2^(Fo^2^)+(0.0269P)^2^+2.3153P] where P=(Fo^2^+2Fc^2^)/3'
_refine_ls_weighting_scheme calc
_refine_ls_wR_factor_gt 0.0733
_refine_ls_wR_factor_ref 0.0792
_reflns_number_gt 3826
_reflns_number_total 4740
_reflns_threshold_expression 'I > 2\s(I)'
_cod_data_source_file xm5008sup1.cif
_cod_data_source_block ksc02b
_cod_depositor_comments
;
The following automatic conversions were performed:

'_symmetry_cell_setting' value 'Triclinic' changed to 'triclinic'
according to
/home/data/users/saulius/crontab/automatic-downloads/rss-feeds/IUCr/lib/dictionaries/cif_core.dic
dictionary named 'cif_core.dic' version 2.4.2 from 2011-04-26.

Automatic conversion script
Id: cif_fix_values 4973 2017-02-22 13:04:09Z antanas 
;
_cod_database_code 2108054

loop_
_symmetry_equiv_pos_as_xyz
'x, y, z'
'-x, -y, -z'

loop_
_atom_site_type_symbol
_atom_site_label
_atom_site_fract_x
_atom_site_fract_y
_atom_site_fract_z
_atom_site_U_iso_or_equiv
_atom_site_adp_type
_atom_site_calc_flag
_atom_site_refinement_flags
_atom_site_occupancy
_atom_site_symmetry_multiplicity
I I1 0.67035(4) 0.43887(3) 0.602387(17) 0.02606(9) Uani d . 1 1
S S1 0.2963(2) -0.59441(12) -0.11471(8) 0.0425(3) Uani d . 1 1
S S2 0.2735(2) -0.70217(13) -0.23889(8) 0.0535(4) Uani d . 1 1
C C1 0.1774(7) -0.5958(5) -0.3138(3) 0.0444(12) Uani d . 1 1
H H1A 0.2266 -0.5871 -0.3718 0.053 Uiso calc R 1 1
H H1B 0.0393 -0.6410 -0.3312 0.053 Uiso calc R 1 1
C C2 0.2313(7) -0.4506(5) -0.2626(3) 0.0374(10) Uani d . 1 1
H H2A 0.1561 -0.3988 -0.2968 0.045 Uiso calc R 1 1
H H2B 0.3652 -0.3960 -0.2603 0.045 Uiso calc R 1 1
C C3 0.1980(7) -0.4636(4) -0.1638(3) 0.0345(10) Uani d . 1 1
H H3 0.0599 -0.5009 -0.1670 0.041 Uiso calc R 1 1
C C4 0.2844(6) -0.3271(4) -0.1011(3) 0.0322(10) Uani d . 1 1
H H4A 0.2367 -0.2560 -0.1306 0.039 Uiso calc R 1 1
H H4B 0.4216 -0.2921 -0.0961 0.039 Uiso calc R 1 1
C C5 0.2454(6) -0.3386(4) -0.0026(3) 0.0309(9) Uani d . 1 1
H H5A 0.1085 -0.3715 -0.0069 0.037 Uiso calc R 1 1
H H5B 0.2916 -0.4104 0.0271 0.037 Uiso calc R 1 1
C C6 0.3377(6) -0.1996(4) 0.0585(3) 0.0271(9) Uani d . 1 1
H H6A 0.2978 -0.1263 0.0270 0.033 Uiso calc R 1 1
H H6B 0.4753 -0.1698 0.0664 0.033 Uiso calc R 1 1
C C7 0.2876(6) -0.2103(4) 0.1547(3) 0.0286(9) Uani d . 1 1
H H7A 0.1496 -0.2443 0.1465 0.034 Uiso calc R 1 1
H H7B 0.3323 -0.2807 0.1871 0.034 Uiso calc R 1 1
C C8 0.3712(6) -0.0720(4) 0.2143(3) 0.0278(9) Uani d . 1 1
O O1 0.4413(4) 0.0425(3) 0.19132(19) 0.0346(7) Uani d . 1 1
O O2 0.3517(4) -0.0948(3) 0.30596(18) 0.0285(6) Uani d . 1 1
C C9 0.4238(6) 0.0244(4) 0.3698(3) 0.0263(9) Uani d . 1 1
C C10 0.3069(5) 0.0596(4) 0.4178(3) 0.0246(8) Uani d . 1 1
C C11 0.3764(6) 0.1765(4) 0.4826(3) 0.0261(9) Uani d . 1 1
C C12 0.5638(6) 0.2620(4) 0.5018(2) 0.0263(9) Uani d . 1 1
C C13 0.6791(6) 0.2234(4) 0.4545(3) 0.0266(9) Uani d . 1 1
C C14 0.6116(6) 0.1067(4) 0.3903(3) 0.0277(9) Uani d . 1 1
F F1 0.1248(3) -0.0222(2) 0.40230(16) 0.0332(5) Uani d . 1 1
F F2 0.2570(3) 0.2061(2) 0.52747(16) 0.0367(6) Uani d . 1 1
F F3 0.8643(3) 0.3000(2) 0.47111(16) 0.0358(6) Uani d . 1 1
F F4 0.7294(3) 0.0685(3) 0.34864(17) 0.0393(6) Uani d . 1 1
N N1 0.8064(5) 0.6616(3) 0.7396(2) 0.0294(8) Uani d . 1 1
C C15 0.9896(6) 0.9027(4) 0.7964(3) 0.0274(9) Uani d . 1 1
H H15 1.0697 0.9922 0.7842 0.033 Uiso calc R 1 1
C C16 0.9198(6) 0.7903(4) 0.7280(3) 0.0284(9) Uani d . 1 1
H H16 0.9544 0.8055 0.6692 0.034 Uiso calc R 1 1
C C17 0.7602(6) 0.6441(4) 0.8230(3) 0.0311(9) Uani d . 1 1
H H17 0.6792 0.5533 0.8327 0.037 Uiso calc R 1 1
C C18 0.8227(5) 0.7490(4) 0.8957(3) 0.0263(8) Uani d . 1 1
H H18 0.7854 0.7303 0.9535 0.032 Uiso calc R 1 1
C C19 0.9423(5) 0.8843(4) 0.8834(3) 0.0222(8) Uani d . 1 1
C C20 1.0155(5) 1.0023(4) 0.9567(3) 0.0232(8) Uani d . 1 1
H H20 1.0925 1.0907 0.9412 0.028 Uiso calc R 1 1

loop_
_atom_site_aniso_label
_atom_site_aniso_U_11
_atom_site_aniso_U_22
_atom_site_aniso_U_33
_atom_site_aniso_U_12
_atom_site_aniso_U_13
_atom_site_aniso_U_23
I1 0.03700(15) 0.01860(12) 0.01768(13) 0.00630(9) 0.00165(10) -0.00232(8)
S1 0.0765(9) 0.0395(6) 0.0240(6) 0.0363(6) 0.0099(6) 0.0040(5)
S2 0.1021(12) 0.0333(6) 0.0280(6) 0.0296(7) 0.0107(7) -0.0007(5)
C1 0.059(3) 0.056(3) 0.027(2) 0.036(3) -0.001(2) -0.003(2)
C2 0.056(3) 0.046(3) 0.021(2) 0.032(2) 0.007(2) 0.0065(18)
C3 0.049(3) 0.036(2) 0.025(2) 0.022(2) 0.010(2) 0.0041(18)
C4 0.047(3) 0.031(2) 0.022(2) 0.0167(19) 0.0064(19) 0.0039(17)
C5 0.045(3) 0.029(2) 0.022(2) 0.0178(19) 0.0058(18) 0.0022(16)
C6 0.030(2) 0.028(2) 0.023(2) 0.0122(17) 0.0026(17) -0.0013(16)
C7 0.040(2) 0.0220(19) 0.022(2) 0.0089(17) 0.0060(18) -0.0041(15)
C8 0.035(2) 0.028(2) 0.020(2) 0.0121(18) 0.0037(17) 0.0000(16)
O1 0.0488(19) 0.0239(14) 0.0236(15) 0.0047(13) 0.0055(13) 0.0013(12)
O2 0.0437(17) 0.0171(12) 0.0192(14) 0.0065(12) 0.0031(12) -0.0042(10)
C9 0.042(2) 0.0194(18) 0.0159(19) 0.0103(17) 0.0027(17) 0.0002(15)
C10 0.031(2) 0.0198(17) 0.020(2) 0.0050(16) 0.0043(16) 0.0042(15)
C11 0.037(2) 0.0207(18) 0.0204(19) 0.0093(17) 0.0081(17) 0.0017(15)
C12 0.044(2) 0.0168(17) 0.0145(18) 0.0084(17) 0.0029(17) -0.0007(14)
C13 0.031(2) 0.0234(18) 0.0199(19) 0.0053(16) 0.0008(16) 0.0002(15)
C14 0.037(2) 0.029(2) 0.0181(19) 0.0130(18) 0.0071(17) -0.0001(16)
F1 0.0340(13) 0.0261(11) 0.0320(13) 0.0013(10) 0.0082(11) -0.0033(10)
F2 0.0395(14) 0.0359(13) 0.0326(13) 0.0086(11) 0.0134(11) -0.0068(11)
F3 0.0315(13) 0.0404(13) 0.0290(13) 0.0072(11) 0.0026(10) -0.0045(11)
F4 0.0382(14) 0.0457(14) 0.0342(14) 0.0172(12) 0.0061(11) -0.0119(11)
N1 0.038(2) 0.0245(16) 0.0221(17) 0.0091(15) 0.0017(15) -0.0034(13)
C15 0.035(2) 0.0211(18) 0.022(2) 0.0054(16) 0.0050(17) -0.0006(15)
C16 0.034(2) 0.030(2) 0.020(2) 0.0114(18) 0.0034(17) -0.0017(16)
C17 0.037(2) 0.0219(19) 0.028(2) 0.0053(17) 0.0012(18) 0.0003(16)
C18 0.031(2) 0.0245(19) 0.0199(19) 0.0061(16) 0.0047(16) -0.0003(15)
C19 0.0225(19) 0.0229(18) 0.0217(19) 0.0104(15) 0.0019(15) 0.0002(15)
C20 0.026(2) 0.0189(17) 0.0237(19) 0.0087(15) 0.0027(16) -0.0009(15)

loop_
_atom_type_symbol
_atom_type_description
_atom_type_scat_dispersion_real
_atom_type_scat_dispersion_imag
_atom_type_scat_source
C C 0.0033 0.0016 'International Tables Vol C Tables 4.2.6.8 and 6.1.1.4'
H H 0.0000 0.0000 'International Tables Vol C Tables 4.2.6.8 and 6.1.1.4'
N N 0.0061 0.0033 'International Tables Vol C Tables 4.2.6.8 and 6.1.1.4'
O O 0.0106 0.0060 'International Tables Vol C Tables 4.2.6.8 and 6.1.1.4'
F F 0.0171 0.0103 'International Tables Vol C Tables 4.2.6.8 and 6.1.1.4'
S S 0.1246 0.1234 'International Tables Vol C Tables 4.2.6.8 and 6.1.1.4'
I I -0.4742 1.8119 'International Tables Vol C Tables 4.2.6.8 and 6.1.1.4'

loop_
_geom_angle_atom_site_label_1
_geom_angle_atom_site_label_2
_geom_angle_atom_site_label_3
_geom_angle_site_symmetry_1
_geom_angle
C3 S1 S2 . 97.00(14)
C1 S2 S1 . 97.24(15)
C2 C1 S2 . 108.9(3)
C2 C1 H1A . 109.9
S2 C1 H1A . 109.9
C2 C1 H1B . 109.9
S2 C1 H1B . 109.9
H1A C1 H1B . 108.3
C1 C2 C3 . 110.4(4)
C1 C2 H2A . 109.6
C3 C2 H2A . 109.6
C1 C2 H2B . 109.6
C3 C2 H2B . 109.6
H2A C2 H2B . 108.1
C4 C3 C2 . 114.3(4)
C4 C3 S1 . 109.7(3)
C2 C3 S1 . 106.7(3)
C4 C3 H3 . 108.7
C2 C3 H3 . 108.7
S1 C3 H3 . 108.7
C3 C4 C5 . 114.5(3)
C3 C4 H4A . 108.6
C5 C4 H4A . 108.6
C3 C4 H4B . 108.6
C5 C4 H4B . 108.6
H4A C4 H4B . 107.6
C6 C5 C4 . 112.7(3)
C6 C5 H5A . 109.1
C4 C5 H5A . 109.1
C6 C5 H5B . 109.1
C4 C5 H5B . 109.1
H5A C5 H5B . 107.8
C5 C6 C7 . 112.1(3)
C5 C6 H6A . 109.2
C7 C6 H6A . 109.2
C5 C6 H6B . 109.2
C7 C6 H6B . 109.2
H6A C6 H6B . 107.9
C8 C7 C6 . 112.7(3)
C8 C7 H7A . 109.1
C6 C7 H7A . 109.1
C8 C7 H7B . 109.1
C6 C7 H7B . 109.1
H7A C7 H7B . 107.8
O1 C8 O2 . 122.4(3)
O1 C8 C7 . 128.2(4)
O2 C8 C7 . 109.4(3)
C9 O2 C8 . 116.1(3)
C14 C9 C10 . 118.3(3)
C14 C9 O2 . 122.1(4)
C10 C9 O2 . 119.6(4)
F1 C10 C11 . 119.9(3)
F1 C10 C9 . 119.7(3)
C11 C10 C9 . 120.4(4)
F2 C11 C10 . 118.2(3)
F2 C11 C12 . 120.1(3)
C10 C11 C12 . 121.7(4)
C13 C12 C11 . 117.0(3)
C13 C12 I1 . 121.4(3)
C11 C12 I1 . 121.6(3)
F3 C13 C14 . 117.9(4)
F3 C13 C12 . 120.3(3)
C14 C13 C12 . 121.8(4)
F4 C14 C13 . 120.2(4)
F4 C14 C9 . 119.0(3)
C13 C14 C9 . 120.7(4)
C16 N1 C17 . 116.6(3)
C16 C15 C19 . 119.7(4)
C16 C15 H15 . 120.1
C19 C15 H15 . 120.1
N1 C16 C15 . 123.7(4)
N1 C16 H16 . 118.1
C15 C16 H16 . 118.1
N1 C17 C18 . 124.1(4)
N1 C17 H17 . 117.9
C18 C17 H17 . 117.9
C17 C18 C19 . 119.2(4)
C17 C18 H18 . 120.4
C19 C18 H18 . 120.4
C15 C19 C18 . 116.7(3)
C15 C19 C20 . 120.4(3)
C18 C19 C20 . 123.0(3)
C20 C20 C19 2_777 126.2(4)
C20 C20 H20 2_777 116.9
C19 C20 H20 . 116.9

loop_
_geom_bond_atom_site_label_1
_geom_bond_atom_site_label_2
_geom_bond_site_symmetry_2
_geom_bond_distance
I1 C12 . 2.107(4)
S1 C3 . 1.841(4)
S1 S2 . 2.0432(16)
S2 C1 . 1.795(5)
C1 C2 . 1.517(6)
C1 H1A . 0.9900
C1 H1B . 0.9900
C2 C3 . 1.520(6)
C2 H2A . 0.9900
C2 H2B . 0.9900
C3 C4 . 1.505(6)
C3 H3 . 1.0000
C4 C5 . 1.529(5)
C4 H4A . 0.9900
C4 H4B . 0.9900
C5 C6 . 1.513(5)
C5 H5A . 0.9900
C5 H5B . 0.9900
C6 C7 . 1.529(5)
C6 H6A . 0.9900
C6 H6B . 0.9900
C7 C8 . 1.496(5)
C7 H7A . 0.9900
C7 H7B . 0.9900
C8 O1 . 1.185(5)
C8 O2 . 1.396(5)
O2 C9 . 1.386(4)
C9 C14 . 1.379(6)
C9 C10 . 1.381(6)
C10 F1 . 1.343(4)
C10 C11 . 1.378(5)
C11 F2 . 1.343(5)
C11 C12 . 1.384(6)
C12 C13 . 1.381(6)
C13 F3 . 1.350(4)
C13 C14 . 1.372(5)
C14 F4 . 1.346(5)
N1 C16 . 1.334(5)
N1 C17 . 1.338(5)
C15 C16 . 1.379(5)
C15 C19 . 1.393(5)
C15 H15 . 0.9500
C16 H16 . 0.9500
C17 C18 . 1.374(5)
C17 H17 . 0.9500
C18 C19 . 1.403(5)
C18 H18 . 0.9500
C19 C20 . 1.462(5)
C20 C20 2_777 1.335(7)
C20 H20 . 0.9500

loop_
_geom_torsion_atom_site_label_1
_geom_torsion_atom_site_label_2
_geom_torsion_atom_site_label_3
_geom_torsion_atom_site_label_4
_geom_torsion_site_symmetry_4
_geom_torsion
C3 S1 S2 C1 . 1.2(2)
S1 S2 C1 C2 . 23.6(4)
S2 C1 C2 C3 . -46.2(5)
C1 C2 C3 C4 . 167.7(4)
C1 C2 C3 S1 . 46.3(5)
S2 S1 C3 C4 . -149.7(3)
S2 S1 C3 C2 . -25.4(3)
C2 C3 C4 C5 . 178.0(4)
S1 C3 C4 C5 . -62.3(4)
C3 C4 C5 C6 . 179.0(4)
C4 C5 C6 C7 . 176.4(4)
C5 C6 C7 C8 . -177.5(3)
C6 C7 C8 O1 . 13.1(6)
C6 C7 C8 O2 . -168.3(3)
O1 C8 O2 C9 . -1.6(6)
C7 C8 O2 C9 . 179.7(3)
C8 O2 C9 C14 . -61.9(5)
C8 O2 C9 C10 . 121.0(4)
C14 C9 C10 F1 . -177.1(3)
O2 C9 C10 F1 . 0.2(5)
C14 C9 C10 C11 . 1.8(6)
O2 C9 C10 C11 . 179.1(3)
F1 C10 C11 F2 . -1.0(5)
C9 C10 C11 F2 . -179.9(3)
F1 C10 C11 C12 . 178.8(3)
C9 C10 C11 C12 . -0.1(6)
F2 C11 C12 C13 . 178.6(3)
C10 C11 C12 C13 . -1.2(6)
F2 C11 C12 I1 . 0.8(5)
C10 C11 C12 I1 . -179.0(3)
C11 C12 C13 F3 . -178.6(3)
I1 C12 C13 F3 . -0.7(5)
C11 C12 C13 C14 . 0.7(6)
I1 C12 C13 C14 . 178.6(3)
F3 C13 C14 F4 . 2.4(5)
C12 C13 C14 F4 . -177.0(3)
F3 C13 C14 C9 . -179.7(3)
C12 C13 C14 C9 . 1.0(6)
C10 C9 C14 F4 . 175.7(3)
O2 C9 C14 F4 . -1.5(6)
C10 C9 C14 C13 . -2.3(6)
O2 C9 C14 C13 . -179.5(3)
C17 N1 C16 C15 . 0.1(6)
C19 C15 C16 N1 . 0.2(6)
C16 N1 C17 C18 . -0.3(6)
N1 C17 C18 C19 . 0.1(6)
C16 C15 C19 C18 . -0.3(6)
C16 C15 C19 C20 . 179.9(4)
C17 C18 C19 C15 . 0.1(6)
C17 C18 C19 C20 . 180.0(4)
C15 C19 C20 C20 2_777 -178.3(5)
C18 C19 C20 C20 2_777 1.8(7)

_cod_database_fobs_code 2108054
